data_4126350
loop_
_publ_author_name
'Halabi, Elias A.'
'Thiel, Zacharias'
'Trapp, Nils'
'Pinotsi, Dorothea'
'Rivera-Fuentes, Pablo'

_publ_section_title
;
 A Photoactivatable Probe for Super-Resolution Imaging of Enzymatic
 Activity in Live Cells.
;
_journal_name_full 'Journal of the American Chemical Society'
_journal_paper_doi 10.1021/jacs.7b07748
_journal_year 2017
_chemical_formula_moiety 'C29 H23 N3 O4'
_chemical_formula_sum 'C29 H23 N3 O4'
_chemical_formula_weight 477.50
_space_group_crystal_system orthorhombic
_space_group_IT_number 61
_space_group_name_Hall '-P 2ac 2ab'
_space_group_name_H-M_alt 'P b c a'
_symmetry_space_group_name_Hall '-P 2ac 2ab'
_symmetry_space_group_name_H-M 'P b c a'
_atom_sites_solution_hydrogens geom
_atom_sites_solution_primary dual
_audit_creation_date 2017-05-22
_audit_creation_method
;
Olex2 1.2
(compiled 2017.03.28 svn.r3405 for OlexSys, GUI svn.r5337)
;
_cell_angle_alpha 90
_cell_angle_beta 90
_cell_angle_gamma 90
_cell_formula_units_Z 8
_cell_length_a 8.29600(10)
_cell_length_b 16.68720(10)
_cell_length_c 33.1607(3)
_cell_measurement_reflns_used 40252
_cell_measurement_temperature 100.0(1)
_cell_measurement_theta_max 78.9830
_cell_measurement_theta_min 5.2820
_cell_volume 4590.67(7)
_computing_cell_refinement 'CrysAlisPro 1.171.39.8d (Rigaku OD, 2015)'
_computing_data_collection 'CrysAlisPro 1.171.39.8d (Rigaku OD, 2015)'
_computing_data_reduction 'CrysAlisPro 1.171.39.8d (Rigaku OD, 2015)'
_computing_molecular_graphics 'Olex2 (Dolomanov et al., 2009)'
_computing_publication_material 'Olex2 (Dolomanov et al., 2009)'
_computing_structure_refinement 'XL (Sheldrick, 2008)'
_computing_structure_solution 'XT (Sheldrick, 2015)'
_diffrn_ambient_environment N~2~
_diffrn_ambient_temperature 100.0(1)
_diffrn_detector 'CCD plate'
_diffrn_detector_type 'Pilatus 300K'
_diffrn_measured_fraction_theta_full 1.000
_diffrn_measured_fraction_theta_max 0.993
_diffrn_measurement_details
;
List of Runs (angles in degrees, time in seconds):

  # Type    Start    End  Width  t~exp~   \w     \q     \k     \f   Frames
--------------------------------------------------------------------------
  1  \w   -114.00 -23.00   0.50    2.00    --  -47.76 -77.00-180.00  182
  2  \w   -114.00 -23.00   0.50    2.00    --  -47.76 -77.00 -60.00  182
  3  \w   -114.00 -23.00   0.50    2.00    --  -47.76 -77.00  90.00  182
  4  \w     58.00 122.00   0.50    2.00    --   47.76-178.00   0.00  128
  5  \w   -136.00 -45.00   0.50    2.00    --  -70.00 -77.00  60.00  182
  6  \w   -136.00 -45.00   0.50    2.00    --  -70.00 -77.00 -90.00  182
  7  \w   -136.00 -45.00   0.50    2.00    --  -70.00 -77.00 120.00  182
  8  \w   -136.00 -45.00   0.50    2.00    --  -70.00 -77.00 -30.00  182
  9  \w   -136.00 -45.00   0.50    2.00    --  -70.00 -77.00-150.00  182
 10  \w    -85.00   1.00   0.50    2.00    --  -70.00 102.00  57.00  172
 11  \w   -136.00 -45.00   0.50    2.00    --  -70.00 -77.00  30.00  182
 12  \w     87.00 177.00   0.50    2.00    --  111.75  77.00 -90.00  180
 13  \w     40.00 120.00   0.50    2.00    --  111.75-125.00-120.00  160
 14  \w     87.00 177.00   0.50    2.00    --  111.75  77.00 120.00  180
 15  \w     87.00 177.00   0.50    2.00    --  111.75  77.00 150.00  180
 16  \w     87.00 177.00   0.50    2.00    --  111.75  77.00 -60.00  180
 17  \w     87.00 177.00   0.50    2.00    --  111.75  77.00-180.00  180
 18  \w     87.00 177.00   0.50    2.00    --  111.75  77.00  90.00  180
 19  \w     87.00 177.00   0.50    2.00    --  111.75  77.00-150.00  180
 20  \w     87.00 177.00   0.50    2.00    --  111.75  77.00   0.00  180
 21  \w     87.00 177.00   0.50    2.00    --  111.75  77.00  30.00  180
 22  \w     87.00 177.00   0.50    2.00    --  111.75  77.00  60.00  180
 23  \w     42.00 109.00   0.50    2.00    --  111.75 -99.00  30.00  134
 24  \w     87.00 177.00   0.50    2.00    --  111.75  77.00 -30.00  180
 25  \w     42.00 109.00   0.50    2.00    --  111.75 -99.00 120.00  134
 26  \w     42.00 109.00   0.50    2.00    --  111.75 -99.00 -90.00  134
 27  \w   -120.00 -31.00   0.50    2.00    --  -47.76 -57.00 120.00  178
 28  \w   -114.00 -23.00   0.50    2.00    --  -47.76 -77.00-120.00  182
 29  \w   -120.00 -31.00   0.50    2.00    --  -47.76 -57.00 -30.00  178
 30  \w   -136.00 -45.00   0.50    2.00    --  -70.00 -77.00   0.00  182
 31  \w   -136.00 -45.00   0.50    2.00    --  -70.00 -77.00-180.00  182
 32  \w    -95.00  -4.00   0.50    2.00    --  -70.00  77.00-120.00  182
 33  \w   -142.00 -71.00   0.50    2.00    --  -70.00-125.00-120.00  142
 34  \w   -136.00 -45.00   0.50    2.00    --  -70.00 -77.00  90.00  182
 35  \w   -136.00 -45.00   0.50    2.00    --  -70.00 -77.00 150.00  182
 36  \w   -136.00 -45.00   0.50    2.00    --  -70.00 -77.00 -60.00  182
 37  \w   -136.00 -45.00   0.50    2.00    --  -70.00 -77.00-120.00  182
 38  \w     42.00 109.00   0.50    2.00    --  111.75 -99.00  90.00  134
 39  \w     42.00 109.00   0.50    2.00    --  111.75 -99.00-180.00  134
 40  \w     96.00 177.00   0.50    2.00    --  111.75  38.00 -60.00  162
 41  \w     46.00 137.00   0.50    2.00    --  111.75 -77.00 -60.00  182
 42  \w     95.00 177.00   0.50    2.00    --  111.75  57.00-120.00  164
 43  \w     95.00 177.00   0.50    2.00    --  111.75  57.00  60.00  164
 44  \w     95.00 177.00   0.50    2.00    --  111.75  57.00-180.00  164
 45  \w     95.00 177.00   0.50    2.00    --  111.75  57.00 120.00  164
 46  \w     96.00 177.00   0.50    2.00    --  111.75  38.00   0.00  162
 47  \w     87.00 177.00   0.50    2.00    --  111.75  77.00-120.00  180
 48  \w   -124.00 -32.00   0.50    2.00    --  -47.76 -38.00   0.00  184
 49  \w     32.00 124.00   0.50    2.00    --   47.76  38.00 120.00  184
 50  \w     31.00 120.00   0.50    2.00    --   47.76  57.00 150.00  178
 51  \w   -142.00 -53.00   0.50    2.00    --  -70.00 -57.00-180.00  178
 52  \w   -142.00 -53.00   0.50    2.00    --  -70.00 -57.00 -90.00  178
 53  \w     96.00 177.00   0.50    2.00    --  111.75  38.00  60.00  162
 54  \w     36.00  70.00   0.50    2.00    --  111.75 -38.00  60.00   68
 55  \w     95.00 177.00   0.50    2.00    --  111.75  57.00 150.00  164
 56  \w     42.00 109.00   0.50    2.00    --  111.75 -99.00-120.00  134
 57  \w     40.00 106.00   0.50    2.00    --  111.75 -57.00-120.00  132
 58  \w     96.00 177.00   0.50    2.00    --  111.75  38.00  30.00  162
 59  \w     96.00 177.00   0.50    2.00    --  111.75  38.00-120.00  162
 60  \w     96.00 177.00   0.50    2.00    --  111.75  38.00 120.00  162
 61  \w     96.00 177.00   0.50    2.00    --  111.75  38.00 -30.00  162
;
_diffrn_measurement_device 'four-circle diffractometer'
_diffrn_measurement_device_type 'XtaLAB Synergy, Dualflex, Pilatus 300K'
_diffrn_measurement_method '\w scans'
_diffrn_orient_matrix_type 'CrysAlisPro convention (1999,Acta A55,543-557)'
_diffrn_orient_matrix_UB_11 0.0541438000
_diffrn_orient_matrix_UB_12 -0.0068341000
_diffrn_orient_matrix_UB_13 -0.0443101000
_diffrn_orient_matrix_UB_21 0.0049550000
_diffrn_orient_matrix_UB_22 0.0920735000
_diffrn_orient_matrix_UB_23 -0.0032077000
_diffrn_orient_matrix_UB_31 0.1775464000
_diffrn_orient_matrix_UB_32 -0.0004904000
_diffrn_orient_matrix_UB_33 0.0135858000
_diffrn_radiation_monochromator mirror
_diffrn_radiation_probe x-ray
_diffrn_radiation_type CuK\a
_diffrn_radiation_wavelength 1.54184
_diffrn_reflns_av_R_equivalents 0.1636
_diffrn_reflns_av_unetI/netI 0.0387
_diffrn_reflns_Laue_measured_fraction_full 1.000
_diffrn_reflns_Laue_measured_fraction_max 0.993
_diffrn_reflns_limit_h_max 10
_diffrn_reflns_limit_h_min -9
_diffrn_reflns_limit_k_max 21
_diffrn_reflns_limit_k_min -21
_diffrn_reflns_limit_l_max 42
_diffrn_reflns_limit_l_min -42
_diffrn_reflns_number 149801
_diffrn_reflns_point_group_measured_fraction_full 1.000
_diffrn_reflns_point_group_measured_fraction_max 0.993
_diffrn_reflns_theta_full 67.684
_diffrn_reflns_theta_max 80.360
_diffrn_reflns_theta_min 5.301
_diffrn_source 'micro-focus sealed X-ray tube'
_diffrn_source_type 'PhotonJet (Cu) X-ray Source'
_exptl_absorpt_coefficient_mu 0.759
_exptl_absorpt_correction_T_max 1.000
_exptl_absorpt_correction_T_min 0.789
_exptl_absorpt_correction_type gaussian
_exptl_absorpt_process_details
;
CrysAlisPro 1.171.39.8d (Rigaku Oxford Diffraction, 2015)
Numerical absorption correction based on gaussian integration over
            a multifaceted crystal model
Empirical absorption correction using spherical harmonics,
 implemented in SCALE3 ABSPACK scaling algorithm.
;
_exptl_crystal_colour 'clear orange'
_exptl_crystal_colour_lustre clear
_exptl_crystal_colour_primary orange
_exptl_crystal_density_diffrn 1.382
_exptl_crystal_description block
_exptl_crystal_F_000 2000
_exptl_crystal_size_max 0.141
_exptl_crystal_size_mid 0.06
_exptl_crystal_size_min 0.043
_refine_diff_density_max 0.283
_refine_diff_density_min -0.310
_refine_diff_density_rms 0.055
_refine_ls_extinction_method none
_refine_ls_goodness_of_fit_ref 1.075
_refine_ls_hydrogen_treatment constr
_refine_ls_matrix_type full
_refine_ls_number_parameters 378
_refine_ls_number_reflns 4997
_refine_ls_number_restraints 256
_refine_ls_restrained_S_all 1.072
_refine_ls_R_factor_all 0.0625
_refine_ls_R_factor_gt 0.0548
_refine_ls_shift/su_max 0.001
_refine_ls_shift/su_mean 0.000
_refine_ls_structure_factor_coef Fsqd
_refine_ls_weighting_details 'w=1/[\s^2^(Fo^2^)+(0.0641P)^2^+3.2761P] where P=(Fo^2^+2Fc^2^)/3'
_refine_ls_weighting_scheme calc
_refine_ls_wR_factor_gt 0.1415
_refine_ls_wR_factor_ref 0.1469
_reflns_Friedel_coverage 0.000
_reflns_number_gt 4346
_reflns_number_total 4997
_reflns_threshold_expression 'I > 2\s(I)'
_cod_data_source_file ja7b07748_si_003.cif
_cod_data_source_block pr180517_1_1
_cod_database_code 4126350
_shelx_shelxl_version_number 2014/7
_chemical_oxdiff_formula 'C29 H23 N2 O4'
_shelx_space_group_comment
;
The symmetry employed for this shelxl refinement is uniquely defined
by the following loop, which should always be used as a source of
symmetry information in preference to the above space-group names.
They are only intended as comments.
;
_diffrn_oxdiff_ac3_digest_frames
;
01be9808e8add3be5d8f79d0138068d50610254b972
;
_reflns_odcompleteness_completeness 99.91
_reflns_odcompleteness_iscentric 1
_reflns_odcompleteness_theta 66.97
_olex2_refinement_description
;
1. Fixed Uiso
 At 1.2 times of:
  All C(H) groups, All C(H,H) groups
 At 1.5 times of:
  All C(H,H,H) groups
2. Restrained distances
 C22-C16 \\sim C22A-C16
 with sigma of 0.02
 C25-C22 \\sim C25A-C22A
 with sigma of 0.02
 O3-C25 \\sim O3A-C25A
 with sigma of 0.02
 C25-C15 \\sim C25A-C15
 with sigma of 0.02
 C27-C22 \\sim C27A-C22A
 with sigma of 0.02
 C28A-C24A \\sim C28-C24
 with sigma of 0.02
 C29-C28 \\sim C29A-C28A \\sim C29-C27 \\sim C29A-C27A
 with sigma of 0.02
3. Rigid bond restraints
 C11, C15, C16, C22A, C27A, C29A, C28A, C24A, O3, C22, C24, C25, C27, C28, C29,
  O3A, C25A
 with sigma for 1-2 distances of 0.01 and sigma for 1-3 distances of 0.01
4. Uiso/Uaniso restraints and constraints
Uanis(O3A) \\sim Ueq, Uanis(C25A) \\sim Ueq, Uanis(C22A) \\sim Ueq, Uanis(C27A)
\\sim Ueq, Uanis(C29A) \\sim Ueq, Uanis(C28A) \\sim Ueq, Uanis(C24A) \\sim Ueq,
Uanis(C16) \\sim Ueq: with sigma of 0.02 and sigma for terminal atoms of 0.04
5. Rigid body (RIGU) restrains
 C11, C15, C16, C22A, C27A, C29A, C28A, C24A, O3, C22, C24, C25, C27, C28, C29,
  O3A, C25A
 with sigma for 1-2 distances of 0.004 and sigma for 1-3 distances of 0.004
6. Others
 Sof(C22A)=Sof(C27A)=Sof(H27A)=Sof(C29A)=Sof(H29A)=Sof(C28A)=Sof(H28A)=
 Sof(C24A)=Sof(H24A)=Sof(O3A)=Sof(C25A)=1-FVAR(1)
 Sof(O3)=Sof(C22)=Sof(C24)=Sof(H24)=Sof(C25)=Sof(C27)=Sof(H27)=Sof(C28)=
 Sof(H28)=Sof(C29)=Sof(H29)=FVAR(1)
7.a Secondary CH2 refined with riding coordinates:
 C17(H17A,H17B), C18(H18A,H18B), C19(H19A,H19B), C20(H20A,H20B), C21(H21A,
 H21B), C23(H23A,H23B)
7.b Aromatic/amide H refined with riding coordinates:
 C6(H6), C7(H7), C9(H9), C14(H14), C27A(H27A), C29A(H29A), C28A(H28A),
 C24A(H24A), C24(H24), C27(H27), C28(H28), C29(H29)
7.c Fitted hexagon refined as free rotating group:
 C16(C22A,C27A,C29A,C28A,C24A)
7.d Idealised Me refined as rotating group:
 C26(H26A,H26B,H26C)
;
_olex2_date_sample_data_collection 2017-05-18
_olex2_date_sample_submission 2017-05-18
_olex2_submission_original_sample_id pr180517_1_1
_olex2_submission_special_instructions 'No special instructions were received'
_oxdiff_exptl_absorpt_empirical_details
;
Empirical correction (ABSPACK) includes:
- Absorption correction using spherical harmonics
- Frame scaling
- Detector area scaling
;
_oxdiff_exptl_absorpt_empirical_full_max 5.140
_oxdiff_exptl_absorpt_empirical_full_min 0.272

loop_
_space_group_symop_operation_xyz
'x, y, z'
'-x+1/2, -y, z+1/2'
'-x, y+1/2, -z+1/2'
'x+1/2, -y+1/2, -z'
'-x, -y, -z'
'x-1/2, y, -z-1/2'
'x, -y-1/2, z-1/2'
'-x-1/2, y-1/2, z'

loop_
_atom_site_label
_atom_site_type_symbol
_atom_site_fract_x
_atom_site_fract_y
_atom_site_fract_z
_atom_site_U_iso_or_equiv
_atom_site_adp_type
_atom_site_occupancy
_atom_site_site_symmetry_order
_atom_site_calc_flag
_atom_site_refinement_flags_posn
_atom_site_refinement_flags_adp
_atom_site_refinement_flags_occupancy
_atom_site_disorder_assembly
_atom_site_disorder_group
O1 O 0.42950(15) 0.25048(8) 0.57838(4) 0.0305(3) Uani 1 1 d . . . . .
O2 O 0.96992(16) 0.32963(8) 0.56183(4) 0.0335(3) Uani 1 1 d . . . . .
O4 O 0.9267(3) 0.45826(10) 0.54834(6) 0.0751(7) Uani 1 1 d . . . . .
N1 N 0.5260(2) 0.22774(10) 0.71862(4) 0.0315(4) Uani 1 1 d . . . . .
N2 N -0.05388(19) 0.09770(9) 0.59039(5) 0.0300(3) Uani 1 1 d . . . . .
N3 N 0.5919(2) 0.17409(12) 0.73137(5) 0.0451(5) Uani 1 1 d . . . . .
C1 C 0.5615(2) 0.31425(10) 0.63558(5) 0.0226(3) Uani 1 1 d . . . . .
C2 C 0.2927(2) 0.25038(10) 0.64319(5) 0.0225(3) Uani 1 1 d . . . . .
C3 C 0.5601(2) 0.28685(10) 0.59595(5) 0.0248(3) Uani 1 1 d . . . . .
C4 C 0.3051(2) 0.22545(10) 0.60335(5) 0.0240(3) Uani 1 1 d . . . . .
C5 C 0.0624(2) 0.14722(10) 0.60778(5) 0.0251(4) Uani 1 1 d . . . . .
C6 C 0.1593(2) 0.22258(10) 0.66461(5) 0.0245(3) Uani 1 1 d . . . . .
H6 H 0.1465 0.2391 0.6912 0.029 Uiso 1 1 calc R . . . .
C7 C 0.7050(2) 0.34741(10) 0.65016(5) 0.0252(4) Uani 1 1 d . . . . .
H7 H 0.7088 0.3656 0.6767 0.030 Uiso 1 1 calc R . . . .
C8 C 0.1940(2) 0.17451(10) 0.58507(5) 0.0258(4) Uani 1 1 d . . . . .
C9 C 0.6955(2) 0.29355(10) 0.57132(5) 0.0275(4) Uani 1 1 d . . . . .
H9 H 0.6928 0.2753 0.5448 0.033 Uiso 1 1 calc R . . . .
C10 C 0.8326(2) 0.32748(10) 0.58680(5) 0.0269(4) Uani 1 1 d . . . . .
C11 C 0.4111(2) 0.30913(10) 0.66161(5) 0.0231(3) Uani 1 1 d . U . . .
C12 C 0.0457(2) 0.17189(10) 0.64840(5) 0.0256(4) Uani 1 1 d . . . . .
C13 C 1.0051(3) 0.39941(11) 0.54382(6) 0.0333(4) Uani 1 1 d . . . . .
C14 C 0.8414(2) 0.35396(11) 0.62638(6) 0.0280(4) Uani 1 1 d . . . . .
H14 H 0.9363 0.3755 0.6366 0.034 Uiso 1 1 calc R . . . .
C15 C 0.4502(2) 0.29134(11) 0.70575(5) 0.0278(4) Uani 1 1 d D U . . .
C16 C 0.3309(2) 0.39080(10) 0.66738(6) 0.0313(4) Uani 1 1 d D U . . .
C22A C 0.3131(10) 0.4221(5) 0.70597(12) 0.044(2) Uani 0.41(2) 1 d DG U P A 2
C27A C 0.2319(13) 0.4941(6) 0.7116(4) 0.055(2) Uani 0.41(2) 1 d DG U P A 2
H27A H 0.2199 0.5150 0.7374 0.066 Uiso 0.41(2) 1 calc R . P A 2
C29A C 0.1685(10) 0.5348(3) 0.6787(6) 0.055(3) Uani 0.41(2) 1 d DG U P A 2
H29A H 0.1141 0.5829 0.6824 0.066 Uiso 0.41(2) 1 calc R . P A 2
C28A C 0.1863(10) 0.5035(5) 0.6401(5) 0.048(2) Uani 0.41(2) 1 d DG U P A 2
H28A H 0.1439 0.5307 0.6180 0.057 Uiso 0.41(2) 1 calc R . P A 2
C24A C 0.2675(9) 0.4315(5) 0.63442(18) 0.036(2) Uani 0.41(2) 1 d DG U P A 2
H24A H 0.2794 0.4106 0.6086 0.043 Uiso 0.41(2) 1 calc R . P A 2
C17 C -0.1592(2) 0.05240(11) 0.61711(6) 0.0339(4) Uani 1 1 d . . . . .
H17A H -0.0989 0.0092 0.6296 0.041 Uiso 1 1 calc R . . . .
H17B H -0.2466 0.0290 0.6017 0.041 Uiso 1 1 calc R . . . .
C18 C 0.2187(3) 0.14931(12) 0.54166(6) 0.0344(4) Uani 1 1 d . . . . .
H18A H 0.3019 0.1086 0.5404 0.041 Uiso 1 1 calc R . . . .
H18B H 0.2544 0.1950 0.5260 0.041 Uiso 1 1 calc R . . . .
C19 C 0.0633(3) 0.11645(13) 0.52383(6) 0.0383(5) Uani 1 1 d . . . . .
H19A H -0.0108 0.1601 0.5185 0.046 Uiso 1 1 calc R . . . .
H19B H 0.0862 0.0898 0.4985 0.046 Uiso 1 1 calc R . . . .
C20 C -0.0910(2) 0.14195(12) 0.67438(6) 0.0338(4) Uani 1 1 d . . . . .
H20A H -0.1325 0.1860 0.6904 0.041 Uiso 1 1 calc R . . . .
H20B H -0.0506 0.1014 0.6927 0.041 Uiso 1 1 calc R . . . .
C21 C -0.2272(2) 0.10667(12) 0.64938(6) 0.0354(4) Uani 1 1 d . . . . .
H21A H -0.2992 0.0764 0.6667 0.042 Uiso 1 1 calc R . . . .
H21B H -0.2887 0.1495 0.6369 0.042 Uiso 1 1 calc R . . . .
C23 C -0.0128(3) 0.05785(12) 0.55280(6) 0.0356(4) Uani 1 1 d . . . . .
H23A H -0.1094 0.0354 0.5408 0.043 Uiso 1 1 calc R . . . .
H23B H 0.0616 0.0143 0.5582 0.043 Uiso 1 1 calc R . . . .
C26 C 1.1506(3) 0.39118(13) 0.51752(6) 0.0395(5) Uani 1 1 d . . . . .
H26A H 1.2296 0.3586 0.5309 0.059 Uiso 1 1 calc GR . . . .
H26B H 1.1951 0.4432 0.5123 0.059 Uiso 1 1 calc GR . . . .
H26C H 1.1204 0.3664 0.4925 0.059 Uiso 1 1 calc GR . . . .
O3 O 0.4271(11) 0.3486(4) 0.77210(19) 0.0355(11) Uani 0.59(2) 1 d D U P A 1
C22 C 0.3317(8) 0.4105(3) 0.70925(14) 0.0309(12) Uani 0.59(2) 1 d D U P A 1
C24 C 0.2597(8) 0.4434(4) 0.6407(2) 0.0361(12) Uani 0.59(2) 1 d D U P A 1
H24 H 0.2587 0.4320 0.6132 0.043 Uiso 0.59(2) 1 calc R . P A 1
C25 C 0.4090(14) 0.3493(5) 0.7354(2) 0.0289(14) Uani 0.59(2) 1 d D U P A 1
C27 C 0.2632(10) 0.4817(3) 0.7233(2) 0.0393(14) Uani 0.59(2) 1 d D U P A 1
H27 H 0.2654 0.4947 0.7506 0.047 Uiso 0.59(2) 1 calc R . P A 1
C28 C 0.1901(9) 0.5131(3) 0.6548(3) 0.0389(13) Uani 0.59(2) 1 d D U P A 1
H28 H 0.1410 0.5478 0.6366 0.047 Uiso 0.59(2) 1 calc R . P A 1
C29 C 0.1916(9) 0.5325(3) 0.6953(3) 0.0407(15) Uani 0.59(2) 1 d D U P A 1
H29 H 0.1442 0.5800 0.7040 0.049 Uiso 0.59(2) 1 calc R . P A 1
O3A O 0.396(2) 0.3637(11) 0.7674(3) 0.072(3) Uani 0.41(2) 1 d D U P A 2
C25A C 0.386(2) 0.3598(8) 0.7306(3) 0.039(2) Uani 0.41(2) 1 d D U P A 2

loop_
_atom_site_aniso_label
_atom_site_aniso_U_11
_atom_site_aniso_U_22
_atom_site_aniso_U_33
_atom_site_aniso_U_23
_atom_site_aniso_U_13
_atom_site_aniso_U_12
O1 0.0290(7) 0.0431(7) 0.0193(6) -0.0013(5) 0.0008(5) -0.0111(6)
O2 0.0262(7) 0.0314(6) 0.0429(8) 0.0069(6) 0.0131(6) 0.0033(5)
O4 0.0920(15) 0.0452(9) 0.0879(14) 0.0303(9) 0.0660(12) 0.0310(10)
N1 0.0334(9) 0.0422(9) 0.0187(7) 0.0012(6) -0.0007(6) -0.0078(7)
N2 0.0288(8) 0.0270(7) 0.0344(8) -0.0024(6) -0.0051(6) -0.0060(6)
N3 0.0520(11) 0.0555(11) 0.0276(8) 0.0119(8) -0.0023(8) 0.0049(9)
C1 0.0231(8) 0.0232(7) 0.0214(8) 0.0047(6) -0.0006(6) -0.0008(6)
C2 0.0245(8) 0.0221(7) 0.0209(8) 0.0016(6) -0.0014(6) -0.0024(6)
C3 0.0244(8) 0.0271(8) 0.0227(8) 0.0027(6) -0.0007(7) -0.0029(7)
C4 0.0253(8) 0.0262(8) 0.0206(8) 0.0029(6) -0.0004(6) -0.0023(7)
C5 0.0244(9) 0.0218(7) 0.0291(9) -0.0001(6) -0.0068(7) -0.0010(6)
C6 0.0250(8) 0.0267(8) 0.0219(8) 0.0011(6) -0.0001(6) -0.0040(7)
C7 0.0242(8) 0.0273(8) 0.0241(8) 0.0029(6) -0.0025(7) -0.0015(7)
C8 0.0281(9) 0.0264(8) 0.0229(8) -0.0003(6) -0.0036(7) -0.0012(7)
C9 0.0298(9) 0.0290(8) 0.0238(8) 0.0033(7) 0.0040(7) -0.0005(7)
C10 0.0206(8) 0.0271(8) 0.0328(9) 0.0070(7) 0.0064(7) 0.0029(7)
C11 0.0234(8) 0.0231(7) 0.0227(8) 0.0006(6) 0.0008(6) -0.0026(6)
C12 0.0232(8) 0.0261(8) 0.0276(9) 0.0027(6) -0.0012(7) -0.0022(7)
C13 0.0359(10) 0.0321(9) 0.0318(9) 0.0037(7) 0.0107(8) 0.0039(8)
C14 0.0215(8) 0.0303(8) 0.0324(9) 0.0058(7) -0.0008(7) -0.0017(7)
C15 0.0282(9) 0.0331(9) 0.0221(8) -0.0022(7) 0.0016(7) -0.0075(7)
C16 0.0223(9) 0.0216(8) 0.0500(11) -0.0004(7) 0.0078(8) -0.0056(6)
C22A 0.035(4) 0.032(3) 0.064(3) -0.014(3) 0.024(3) -0.010(3)
C27A 0.036(4) 0.038(4) 0.092(6) -0.017(4) 0.022(4) -0.001(3)
C29A 0.035(4) 0.033(3) 0.098(7) -0.011(4) 0.019(5) -0.004(2)
C28A 0.025(3) 0.022(3) 0.096(6) -0.001(3) 0.015(4) -0.001(2)
C24A 0.012(3) 0.013(3) 0.081(4) 0.002(2) 0.009(3) -0.001(2)
C17 0.0272(9) 0.0271(8) 0.0472(11) 0.0006(8) -0.0055(8) -0.0074(7)
C18 0.0354(11) 0.0424(10) 0.0255(9) -0.0056(7) -0.0024(8) -0.0058(8)
C19 0.0421(12) 0.0429(11) 0.0298(10) -0.0082(8) -0.0079(8) -0.0048(9)
C20 0.0293(10) 0.0386(10) 0.0335(10) 0.0039(8) 0.0007(8) -0.0116(8)
C21 0.0265(9) 0.0359(10) 0.0436(11) 0.0028(8) -0.0005(8) -0.0070(8)
C23 0.0371(11) 0.0318(9) 0.0379(10) -0.0076(8) -0.0114(9) -0.0022(8)
C26 0.0360(11) 0.0426(11) 0.0397(11) 0.0033(9) 0.0159(9) 0.0017(9)
O3 0.042(2) 0.044(2) 0.0204(16) -0.0084(13) 0.0032(14) -0.0067(16)
C22 0.028(2) 0.0183(17) 0.046(2) -0.0062(15) 0.0109(18) -0.0028(17)
C24 0.028(3) 0.024(2) 0.056(2) 0.0060(17) 0.0069(19) 0.0012(18)
C25 0.027(3) 0.031(2) 0.028(2) -0.0007(16) 0.0013(17) -0.0082(18)
C27 0.041(3) 0.0213(18) 0.055(3) -0.0004(18) 0.013(2) 0.0035(16)
C28 0.035(2) 0.023(2) 0.059(4) 0.0071(19) 0.013(2) 0.0029(18)
C29 0.040(3) 0.025(2) 0.058(4) 0.0028(19) 0.014(2) 0.0087(17)
O3A 0.082(8) 0.108(8) 0.026(3) -0.026(3) 0.018(3) -0.038(5)
C25A 0.037(5) 0.051(5) 0.030(3) -0.019(3) 0.014(3) -0.017(3)

loop_
_atom_type_symbol
_atom_type_description
_atom_type_scat_dispersion_real
_atom_type_scat_dispersion_imag
_atom_type_scat_source
C C 0.0181 0.0091 'International Tables Vol C Tables 4.2.6.8 and 6.1.1.4'
H H 0.0000 0.0000 'International Tables Vol C Tables 4.2.6.8 and 6.1.1.4'
N N 0.0311 0.0180 'International Tables Vol C Tables 4.2.6.8 and 6.1.1.4'
O O 0.0492 0.0322 'International Tables Vol C Tables 4.2.6.8 and 6.1.1.4'

loop_
_exptl_crystal_face_index_h
_exptl_crystal_face_index_k
_exptl_crystal_face_index_l
_exptl_crystal_face_perp_dist
0 11 0 0.0189
5 0 -10 0.0541
-5 1 10 0.0541
3 1 17 0.0527
1 -2 -21 0.0328
-1 1 21 0.0272
-2 -1 -20 0.0545
5 4 7 0.0604
-4 8 -4 0.0586
1 1 -21 0.0325
0 -11 -2 0.0216
1 -11 -1 0.0295
-4 -6 -6 0.0527
1 -8 15 0.0302
-1 -8 13 0.0361
-5 -5 4 0.0529
0 -2 21 0.0322

loop_
_geom_angle_atom_site_label_1
_geom_angle_atom_site_label_2
_geom_angle_atom_site_label_3
_geom_angle
C3 O1 C4 117.85(13)
C13 O2 C10 117.38(14)
N3 N1 C15 177.05(19)
C5 N2 C17 118.08(15)
C5 N2 C23 117.63(16)
C23 N2 C17 115.15(15)
C3 C1 C7 117.64(16)
C3 C1 C11 120.71(15)
C7 C1 C11 121.65(15)
C4 C2 C6 116.34(15)
C4 C2 C11 121.93(15)
C6 C2 C11 121.60(15)
O1 C3 C1 123.61(15)
O1 C3 C9 115.04(15)
C1 C3 C9 121.34(16)
O1 C4 C2 122.18(15)
O1 C4 C8 114.61(14)
C2 C4 C8 123.20(16)
N2 C5 C8 120.58(16)
N2 C5 C12 119.89(16)
C8 C5 C12 119.51(15)
C2 C6 H6 118.3
C12 C6 C2 123.32(16)
C12 C6 H6 118.3
C1 C7 H7 119.0
C14 C7 C1 122.02(16)
C14 C7 H7 119.0
C4 C8 C5 118.68(15)
C4 C8 C18 119.59(16)
C5 C8 C18 121.72(16)
C3 C9 H9 120.6
C10 C9 C3 118.88(16)
C10 C9 H9 120.6
C9 C10 O2 117.49(16)
C9 C10 C14 121.99(16)
C14 C10 O2 120.38(16)
C1 C11 C15 112.37(14)
C1 C11 C16 112.21(13)
C2 C11 C1 109.84(13)
C2 C11 C15 113.44(14)
C2 C11 C16 110.20(14)
C15 C11 C16 98.38(14)
C5 C12 C20 121.35(16)
C6 C12 C5 118.94(16)
C6 C12 C20 119.69(16)
O2 C13 C26 110.84(16)
O4 C13 O2 122.88(18)
O4 C13 C26 126.27(18)
C7 C14 C10 118.11(16)
C7 C14 H14 120.9
C10 C14 H14 120.9
N1 C15 C11 124.98(16)
N1 C15 C25 116.3(3)
N1 C15 C25A 127.4(5)
C25 C15 C11 118.7(3)
C25A C15 C11 107.6(5)
C22A C16 C11 119.8(4)
C22A C16 C24A 120.0
C24A C16 C11 120.1(4)
C22 C16 C11 109.0(3)
C24 C16 C11 132.3(4)
C24 C16 C22 118.7(4)
C16 C22A C27A 120.0
C16 C22A C25A 101.8(6)
C27A C22A C25A 138.0(6)
C22A C27A H27A 120.0
C29A C27A C22A 120.0
C29A C27A H27A 120.0
C27A C29A H29A 120.0
C28A C29A C27A 120.0
C28A C29A H29A 120.0
C29A C28A H28A 120.0
C29A C28A C24A 120.0
C24A C28A H28A 120.0
C16 C24A H24A 120.0
C28A C24A C16 120.0
C28A C24A H24A 120.0
N2 C17 H17A 109.6
N2 C17 H17B 109.6
N2 C17 C21 110.12(15)
H17A C17 H17B 108.2
C21 C17 H17A 109.6
C21 C17 H17B 109.6
C8 C18 H18A 109.5
C8 C18 H18B 109.5
C8 C18 C19 110.81(16)
H18A C18 H18B 108.1
C19 C18 H18A 109.5
C19 C18 H18B 109.5
C18 C19 H19A 109.7
C18 C19 H19B 109.7
H19A C19 H19B 108.2
C23 C19 C18 109.93(16)
C23 C19 H19A 109.7
C23 C19 H19B 109.7
C12 C20 H20A 109.2
C12 C20 H20B 109.2
C12 C20 C21 112.06(16)
H20A C20 H20B 107.9
C21 C20 H20A 109.2
C21 C20 H20B 109.2
C17 C21 C20 109.92(17)
C17 C21 H21A 109.7
C17 C21 H21B 109.7
C20 C21 H21A 109.7
C20 C21 H21B 109.7
H21A C21 H21B 108.2
N2 C23 C19 110.33(16)
N2 C23 H23A 109.6
N2 C23 H23B 109.6
C19 C23 H23A 109.6
C19 C23 H23B 109.6
H23A C23 H23B 108.1
C13 C26 H26A 109.5
C13 C26 H26B 109.5
C13 C26 H26C 109.5
H26A C26 H26B 109.5
H26A C26 H26C 109.5
H26B C26 H26C 109.5
C16 C22 C25 114.3(4)
C27 C22 C16 121.3(5)
C27 C22 C25 124.4(5)
C16 C24 H24 120.1
C28 C24 C16 119.9(5)
C28 C24 H24 120.1
C15 C25 C22 99.6(4)
O3 C25 C15 130.7(6)
O3 C25 C22 129.7(6)
C22 C27 H27 121.0
C29 C27 C22 118.0(4)
C29 C27 H27 121.0
C24 C28 H28 119.2
C24 C28 C29 121.5(4)
C29 C28 H28 119.2
C27 C29 H29 119.7
C28 C29 C27 120.7(4)
C28 C29 H29 119.7
C22A C25A C15 112.4(7)
O3A C25A C15 124.2(10)
O3A C25A C22A 123.4(10)

loop_
_geom_bond_atom_site_label_1
_geom_bond_atom_site_label_2
_geom_bond_distance
O1 C3 1.371(2)
O1 C4 1.387(2)
O2 C10 1.408(2)
O2 C13 1.341(2)
O4 C13 1.187(2)
N1 N3 1.131(2)
N1 C15 1.306(3)
N2 C5 1.395(2)
N2 C17 1.456(2)
N2 C23 1.453(2)
C1 C3 1.391(2)
C1 C7 1.399(2)
C1 C11 1.520(2)
C2 C4 1.389(2)
C2 C6 1.394(2)
C2 C11 1.516(2)
C3 C9 1.393(2)
C4 C8 1.393(2)
C5 C8 1.402(3)
C5 C12 1.415(2)
C6 H6 0.9300
C6 C12 1.376(2)
C7 H7 0.9300
C7 C14 1.384(2)
C8 C18 1.514(2)
C9 H9 0.9300
C9 C10 1.371(3)
C10 C14 1.387(3)
C11 C15 1.528(2)
C11 C16 1.528(2)
C12 C20 1.510(2)
C13 C26 1.495(3)
C14 H14 0.9300
C15 C25 1.421(7)
C15 C25A 1.506(10)
C16 C22A 1.3900
C16 C24A 1.3900
C16 C22 1.427(5)
C16 C24 1.380(5)
C22A C27A 1.3900
C22A C25A 1.454(10)
C27A H27A 0.9300
C27A C29A 1.3900
C29A H29A 0.9300
C29A C28A 1.3900
C28A H28A 0.9300
C28A C24A 1.3900
C24A H24A 0.9300
C17 H17A 0.9700
C17 H17B 0.9700
C17 C21 1.511(3)
C18 H18A 0.9700
C18 H18B 0.9700
C18 C19 1.521(3)
C19 H19A 0.9700
C19 H19B 0.9700
C19 C23 1.509(3)
C20 H20A 0.9700
C20 H20B 0.9700
C20 C21 1.520(3)
C21 H21A 0.9700
C21 H21B 0.9700
C23 H23A 0.9700
C23 H23B 0.9700
C26 H26A 0.9600
C26 H26B 0.9600
C26 H26C 0.9600
O3 C25 1.226(6)
C22 C25 1.486(6)
C22 C27 1.397(5)
C24 H24 0.9300
C24 C28 1.380(7)
C27 H27 0.9300
C27 C29 1.391(6)
C28 H28 0.9300
C28 C29 1.383(6)
C29 H29 0.9300
O3A C25A 1.225(10)

loop_
_exptl_oxdiff_crystal_face_indexfrac_h
_exptl_oxdiff_crystal_face_indexfrac_k
_exptl_oxdiff_crystal_face_indexfrac_l
_exptl_oxdiff_crystal_face_x
_exptl_oxdiff_crystal_face_y
_exptl_oxdiff_crystal_face_z
-0.0006 10.9981 0.0025 -0.0753 1.0126 -0.0055
5.0018 -0.0008 -10.0006 0.7139 0.0568 0.7522
-5.0019 1.0007 10.0008 -0.7208 0.0353 -0.7527
3.0001 0.9914 17.0032 -0.5978 0.0516 0.7632
1.0013 -1.9933 -21.0033 0.9985 -0.1112 -0.1066
-1.0012 0.9934 21.0030 -0.9916 0.0191 0.1071
-1.9997 -0.9912 -20.0034 0.7849 -0.0370 -0.6263
5.0009 3.9926 7.0027 -0.0668 0.3699 0.9811
-4.0014 8.0035 -3.9995 -0.0941 0.7299 -0.7687
1.0011 1.0062 -21.0026 0.9780 0.1650 -0.1081
0.0007 -10.9974 -2.0028 0.1639 -1.0061 -0.0217
1.0009 -10.9986 -1.0024 0.1738 -1.0045 0.1695
-4.0005 -5.9935 -6.0029 0.0903 -0.5524 -0.7889
1.0001 -8.0047 15.0005 -0.5558 -0.7802 0.3853
-1.0004 -8.0023 12.9999 -0.5755 -0.7835 0.0029
-5.0013 -4.9962 3.9986 -0.4138 -0.4976 -0.8312
-0.0008 -2.0069 21.0025 -0.9170 -0.2522 0.2862
